data_4325364
loop_
_publ_author_name
'Lindsay J. Hounjet'
'Robert McDonald'
'Michael J. Ferguson'
'Martin Cowie'

_publ_section_title
;
 Comparison of Structure and Reactivity of Phosphine-Amido and Hemilabile
 Phosphine-Amine Chelates of Rhodium
;
_journal_name_full 'Inorganic Chemistry'
_journal_page_first 5361
_journal_page_last 5378
_journal_paper_doi 10.1021/ic101883u
_journal_volume 50
_journal_year 2011
_chemical_formula_moiety 'C45 H41 n O2 P3 Rh, 2.5(C6 H6)'
_chemical_formula_sum 'C60 H56 O2 P3 Rh n'
_chemical_formula_weight 1018.88
_chemical_name_systematic
; 
 ? 
;
_space_group_IT_number 14
_symmetry_cell_setting monoclinic
_symmetry_space_group_name_Hall '-P 2ybc'
_symmetry_space_group_name_H-M 'P 1 21/c 1'
_atom_sites_solution_hydrogens geom
_atom_sites_solution_primary direct
_atom_sites_solution_secondary difmap
_audit_creation_method SHELXL-97
_cell_angle_alpha 90.00
_cell_angle_beta 97.0481(12)
_cell_angle_gamma 90.00
_cell_formula_units_Z 4
_cell_length_a 10.6143(11)
_cell_length_b 25.953(3)
_cell_length_c 18.329(2)
_cell_measurement_reflns_used 9903
_cell_measurement_temperature 173(2)
_cell_measurement_theta_max 27.46
_cell_measurement_theta_min 2.25
_cell_volume 5011.0(10)
_computing_cell_refinement 'Bruker SAINT'
_computing_data_collection 'Bruker APEX2'
_computing_data_reduction 'Bruker SAINT'
_computing_molecular_graphics 'Bruker SHELXTL'
_computing_publication_material 'Bruker SHELXTL'
_computing_structure_refinement 'SHELXL-97 (Sheldrick, 2008)'
_computing_structure_solution 'SHELXS-97 (Sheldrick, 2008)'
_diffrn_ambient_temperature 173(2)
_diffrn_measured_fraction_theta_full 0.997
_diffrn_measured_fraction_theta_max 0.997
_diffrn_measurement_device_type 'Bruker APEX-II CCD'
_diffrn_measurement_method '\w scans'
_diffrn_radiation_monochromator graphite
_diffrn_radiation_source 'fine-focus sealed tube'
_diffrn_radiation_type MoK\a
_diffrn_radiation_wavelength 0.71073
_diffrn_reflns_av_R_equivalents 0.0255
_diffrn_reflns_av_sigmaI/netI 0.0208
_diffrn_reflns_limit_h_max 13
_diffrn_reflns_limit_h_min -13
_diffrn_reflns_limit_k_max 33
_diffrn_reflns_limit_k_min -33
_diffrn_reflns_limit_l_max 23
_diffrn_reflns_limit_l_min -23
_diffrn_reflns_number 43868
_diffrn_reflns_theta_full 27.54
_diffrn_reflns_theta_max 27.54
_diffrn_reflns_theta_min 1.37
_exptl_absorpt_coefficient_mu 0.481
_exptl_absorpt_correction_T_max 0.9235
_exptl_absorpt_correction_T_min 0.8375
_exptl_absorpt_correction_type integration
_exptl_absorpt_process_details 'SADABS (Sheldrick, 2008)'
_exptl_crystal_colour orange
_exptl_crystal_density_diffrn 1.351
_exptl_crystal_description prism
_exptl_crystal_F_000 2116
_exptl_crystal_size_max 0.38
_exptl_crystal_size_mid 0.23
_exptl_crystal_size_min 0.17
_refine_diff_density_max 1.076
_refine_diff_density_min -0.772
_refine_diff_density_rms 0.079
_refine_ls_extinction_method none
_refine_ls_goodness_of_fit_ref 1.126
_refine_ls_hydrogen_treatment constr
_refine_ls_matrix_type full
_refine_ls_number_parameters 570
_refine_ls_number_reflns 11523
_refine_ls_number_restraints 0
_refine_ls_restrained_S_all 1.126
_refine_ls_R_factor_all 0.0502
_refine_ls_R_factor_gt 0.0432
_refine_ls_shift/su_max 0.000
_refine_ls_shift/su_mean 0.000
_refine_ls_structure_factor_coef Fsqd
_refine_ls_weighting_details 'calc w=1/[\s^2^(Fo^2^)+(0.0413P)^2^+9.3155P] where P=(Fo^2^+2Fc^2^)/3'
_refine_ls_weighting_scheme calc
_refine_ls_wR_factor_gt 0.1122
_refine_ls_wR_factor_ref 0.1159
_reflns_number_gt 10092
_reflns_number_total 11523
_reflns_threshold_expression I>2\s(I)
_cod_data_source_file ic101883u_si_001_4.cif
_cod_data_source_block compound4
_cod_original_cell_volume 5011.0(9)
_cod_original_sg_symbol_H-M 'P 21/c'
_cod_original_formula_sum 'C60 H56 n O2 P3 Rh'
_cod_database_code 4325364

loop_
_symmetry_equiv_pos_as_xyz
'x, y, z'
'-x, y+1/2, -z+1/2'
'-x, -y, -z'
'x, -y-1/2, z-1/2'

loop_
_atom_site_label
_atom_site_type_symbol
_atom_site_fract_x
_atom_site_fract_y
_atom_site_fract_z
_atom_site_U_iso_or_equiv
_atom_site_adp_type
_atom_site_occupancy
_atom_site_symmetry_multiplicity
_atom_site_calc_flag
_atom_site_refinement_flags
_atom_site_disorder_assembly
_atom_site_disorder_group
Rh Rh 0.188513(18) 0.218953(9) 0.186748(11) 0.02340(7) Uani 1 1 d . . .
P1 P 0.03622(6) 0.26594(3) 0.11436(4) 0.02440(15) Uani 1 1 d . . .
P2 P 0.06044(7) 0.17024(3) 0.25237(4) 0.02595(15) Uani 1 1 d . . .
P3 P 0.20601(6) 0.27272(3) 0.28664(4) 0.02461(15) Uani 1 1 d . . .
O1 O 0.36751(19) 0.19126(9) 0.20826(13) 0.0377(5) Uani 1 1 d . . .
O2 O 0.36728(19) 0.23602(10) 0.16179(12) 0.0375(5) Uani 1 1 d . . .
N n 0.1622(2) 0.16944(10) 0.09568(13) 0.0305(5) Uani 1 1 d . . .
C1 C 0.0593(3) 0.20203(12) 0.34211(15) 0.0303(6) Uani 1 1 d . . .
H1A H -0.0190 0.1926 0.3633 0.036 Uiso 1 1 calc R . .
H1B H 0.1331 0.1903 0.3764 0.036 Uiso 1 1 calc R . .
C2 C 0.0653(3) 0.26044(12) 0.33244(15) 0.0279(6) Uani 1 1 d . . .
H2A H 0.0726 0.2779 0.3808 0.033 Uiso 1 1 calc R . .
H2B H -0.0121 0.2731 0.3020 0.033 Uiso 1 1 calc R . .
C10 C 0.2419(3) 0.12424(14) 0.0920(2) 0.0417(8) Uani 1 1 d . . .
H10A H 0.1946 0.0934 0.1032 0.050 Uiso 1 1 calc R . .
H10B H 0.3180 0.1276 0.1278 0.050 Uiso 1 1 calc R . .
H10C H 0.2668 0.1212 0.0424 0.050 Uiso 1 1 calc R . .
C11 C -0.0148(3) 0.22052(12) 0.04289(15) 0.0271(6) Uani 1 1 d . . .
C12 C 0.0617(3) 0.17529(12) 0.04359(15) 0.0277(6) Uani 1 1 d . . .
C13 C 0.0240(3) 0.13798(13) -0.01230(17) 0.0350(7) Uani 1 1 d . . .
H13 H 0.0728 0.1075 -0.0151 0.042 Uiso 1 1 calc R . .
C14 C -0.0824(3) 0.14577(14) -0.06214(17) 0.0387(8) Uani 1 1 d . . .
H14 H -0.1078 0.1195 -0.0969 0.046 Uiso 1 1 calc R . .
C15 C -0.1535(3) 0.19037(15) -0.06335(17) 0.0394(8) Uani 1 1 d . . .
H15 H -0.2249 0.1953 -0.0993 0.047 Uiso 1 1 calc R . .
C16 C -0.1182(3) 0.22789(13) -0.01088(16) 0.0333(7) Uani 1 1 d . . .
H16 H -0.1652 0.2591 -0.0116 0.040 Uiso 1 1 calc R . .
C21 C -0.1053(3) 0.29328(12) 0.14720(15) 0.0278(6) Uani 1 1 d . . .
C22 C -0.2201(3) 0.26665(13) 0.14071(16) 0.0302(6) Uani 1 1 d . . .
H22 H -0.2267 0.2341 0.1167 0.036 Uiso 1 1 calc R . .
C23 C -0.3253(3) 0.28716(14) 0.16899(19) 0.0390(7) Uani 1 1 d . . .
H23 H -0.4036 0.2690 0.1632 0.047 Uiso 1 1 calc R . .
C24 C -0.3158(3) 0.33383(15) 0.2054(2) 0.0449(8) Uani 1 1 d . . .
H24 H -0.3871 0.3476 0.2253 0.054 Uiso 1 1 calc R . .
C25 C -0.2012(3) 0.36048(15) 0.2128(2) 0.0446(8) Uani 1 1 d . . .
H25 H -0.1941 0.3925 0.2382 0.054 Uiso 1 1 calc R . .
C26 C -0.0976(3) 0.34045(13) 0.18335(17) 0.0353(7) Uani 1 1 d . . .
H26 H -0.0202 0.3592 0.1879 0.042 Uiso 1 1 calc R . .
C31 C 0.0990(3) 0.31976(13) 0.06495(16) 0.0319(6) Uani 1 1 d . . .
C32 C 0.2239(3) 0.31650(15) 0.04995(18) 0.0414(8) Uani 1 1 d . . .
H32 H 0.2751 0.2882 0.0683 0.050 Uiso 1 1 calc R . .
C33 C 0.2747(4) 0.35435(18) 0.0083(2) 0.0551(11) Uani 1 1 d . . .
H33 H 0.3596 0.3515 -0.0026 0.066 Uiso 1 1 calc R . .
C34 C 0.2013(5) 0.39588(18) -0.0170(2) 0.0611(12) Uani 1 1 d . . .
H34 H 0.2367 0.4224 -0.0439 0.073 Uiso 1 1 calc R . .
C35 C 0.0771(5) 0.39920(18) -0.0036(2) 0.0636(12) Uani 1 1 d . . .
H35 H 0.0266 0.4277 -0.0220 0.076 Uiso 1 1 calc R . .
C36 C 0.0248(4) 0.36092(16) 0.0370(2) 0.0501(9) Uani 1 1 d . . .
H36 H -0.0615 0.3631 0.0454 0.060 Uiso 1 1 calc R . .
C41 C -0.1049(3) 0.15664(12) 0.21787(16) 0.0296(6) Uani 1 1 d . . .
C42 C -0.2065(3) 0.17191(13) 0.25430(19) 0.0377(7) Uani 1 1 d . . .
H42 H -0.1913 0.1890 0.3004 0.045 Uiso 1 1 calc R . .
C43 C -0.3307(3) 0.16195(15) 0.2229(2) 0.0470(9) Uani 1 1 d . . .
H43 H -0.3998 0.1720 0.2481 0.056 Uiso 1 1 calc R . .
C44 C -0.3538(3) 0.13767(15) 0.1558(2) 0.0494(9) Uani 1 1 d . . .
H44 H -0.4386 0.1316 0.1344 0.059 Uiso 1 1 calc R . .
C45 C -0.2529(3) 0.12197(14) 0.1195(2) 0.0442(8) Uani 1 1 d . . .
H45 H -0.2687 0.1052 0.0731 0.053 Uiso 1 1 calc R . .
C46 C -0.1295(3) 0.13076(13) 0.15090(18) 0.0348(7) Uani 1 1 d . . .
H46 H -0.0607 0.1191 0.1266 0.042 Uiso 1 1 calc R . .
C51 C 0.1248(3) 0.10635(13) 0.27736(17) 0.0371(7) Uani 1 1 d . . .
C52 C 0.2557(4) 0.10020(18) 0.2898(2) 0.0541(10) Uani 1 1 d . . .
H52 H 0.3101 0.1282 0.2820 0.065 Uiso 1 1 calc R . .
C53 C 0.3069(5) 0.0528(2) 0.3136(2) 0.0736(16) Uani 1 1 d . . .
H53 H 0.3964 0.0488 0.3228 0.088 Uiso 1 1 calc R . .
C54 C 0.2293(7) 0.0121(2) 0.3239(3) 0.0818(19) Uani 1 1 d . . .
H54 H 0.2651 -0.0202 0.3395 0.098 Uiso 1 1 calc R . .
C55 C 0.1014(7) 0.01770(18) 0.3119(3) 0.0815(17) Uani 1 1 d . . .
H55 H 0.0480 -0.0107 0.3196 0.098 Uiso 1 1 calc R . .
C56 C 0.0475(5) 0.06470(15) 0.2886(2) 0.0562(10) Uani 1 1 d . . .
H56 H -0.0422 0.0683 0.2803 0.067 Uiso 1 1 calc R . .
C61 C 0.3368(3) 0.26497(11) 0.36052(15) 0.0268(6) Uani 1 1 d . . .
C62 C 0.4538(3) 0.24807(16) 0.3450(2) 0.0488(10) Uani 1 1 d . . .
H62 H 0.4653 0.2387 0.2961 0.059 Uiso 1 1 calc R . .
C63 C 0.5544(4) 0.2448(2) 0.4004(3) 0.0669(14) Uani 1 1 d . . .
H63 H 0.6350 0.2335 0.3893 0.080 Uiso 1 1 calc R . .
C64 C 0.5389(3) 0.25774(17) 0.4719(2) 0.0513(9) Uani 1 1 d . . .
H64 H 0.6078 0.2542 0.5099 0.062 Uiso 1 1 calc R . .
C65 C 0.4249(3) 0.27559(16) 0.48768(18) 0.0456(9) Uani 1 1 d . . .
H65 H 0.4147 0.2857 0.5364 0.055 Uiso 1 1 calc R . .
C66 C 0.3233(3) 0.27900(16) 0.43231(18) 0.0456(9) Uani 1 1 d . . .
H66 H 0.2436 0.2911 0.4437 0.055 Uiso 1 1 calc R . .
C71 C 0.2152(3) 0.34127(12) 0.26945(16) 0.0323(6) Uani 1 1 d . . .
C72 C 0.2973(4) 0.35784(14) 0.22083(19) 0.0426(8) Uani 1 1 d . . .
H72 H 0.3448 0.3334 0.1969 0.051 Uiso 1 1 calc R . .
C73 C 0.3099(5) 0.41035(17) 0.2071(2) 0.0642(12) Uani 1 1 d . . .
H73 H 0.3662 0.4217 0.1739 0.077 Uiso 1 1 calc R . .
C74 C 0.2410(6) 0.44562(17) 0.2416(3) 0.0769(16) Uani 1 1 d . . .
H74 H 0.2488 0.4813 0.2318 0.092 Uiso 1 1 calc R . .
C75 C 0.1604(6) 0.42924(17) 0.2906(3) 0.0724(15) Uani 1 1 d . . .
H75 H 0.1133 0.4538 0.3145 0.087 Uiso 1 1 calc R . .
C76 C 0.1481(4) 0.37752(15) 0.30483(19) 0.0477(9) Uani 1 1 d . . .
H76 H 0.0932 0.3666 0.3391 0.057 Uiso 1 1 calc R . .
C11S C 0.6082(5) 0.4577(2) 0.3344(3) 0.0742(14) Uani 1 1 d . . .
H11S H 0.6699 0.4597 0.3011 0.089 Uiso 1 1 calc R . .
C12S C 0.5434(6) 0.4997(2) 0.3494(3) 0.0824(16) Uani 1 1 d . . .
H12S H 0.5597 0.5317 0.3273 0.099 Uiso 1 1 calc R . .
C13S C 0.4552(8) 0.4966(3) 0.3957(5) 0.129(3) Uani 1 1 d . . .
H13S H 0.4093 0.5265 0.4066 0.155 Uiso 1 1 calc R . .
C14S C 0.4314(8) 0.4503(3) 0.4274(5) 0.139(4) Uani 1 1 d . . .
H14S H 0.3681 0.4482 0.4597 0.167 Uiso 1 1 calc R . .
C15S C 0.4965(6) 0.4083(2) 0.4130(4) 0.0862(17) Uani 1 1 d . . .
H15S H 0.4803 0.3763 0.4350 0.103 Uiso 1 1 calc R . .
C16S C 0.5861(6) 0.4121(2) 0.3667(3) 0.0833(18) Uani 1 1 d . . .
H16S H 0.6339 0.3825 0.3568 0.100 Uiso 1 1 calc R . .
C21S C 0.1281(4) -0.01036(16) 0.0189(3) 0.0593(11) Uani 1 1 d . . .
H21S H 0.2159 -0.0174 0.0319 0.071 Uiso 1 1 calc R . .
C22S C 0.0507(5) -0.00051(16) 0.0726(2) 0.0593(11) Uani 1 1 d . . .
H22S H 0.0852 -0.0009 0.1229 0.071 Uiso 1 1 calc R . .
C23S C -0.0765(5) 0.00988(16) 0.0534(3) 0.0601(11) Uani 1 1 d . . .
H23S H -0.1289 0.0168 0.0907 0.072 Uiso 1 1 calc R . .
C31S C 0.6295(10) 0.1176(4) 0.4742(6) 0.0767(10) Uiso 0.33333 1 d PG A -1
H31S H 0.5887 0.1463 0.4932 0.092 Uiso 0.33333 1 calc PR A -1
C32S C 0.7047(11) 0.0850(4) 0.5215(4) 0.0767(10) Uiso 0.33333 1 d PG A -1
H32S H 0.7153 0.0915 0.5729 0.092 Uiso 0.33333 1 calc PR A -1
C33S C 0.7644(10) 0.0430(4) 0.4936(5) 0.0767(10) Uiso 0.33333 1 d PG A -1
H33S H 0.8158 0.0208 0.5259 0.092 Uiso 0.33333 1 calc PR A -1
C34S C 0.7490(10) 0.0335(4) 0.4184(6) 0.0767(10) Uiso 0.33333 1 d PG A -1
H34S H 0.7898 0.0048 0.3993 0.092 Uiso 0.33333 1 calc PR A -1
C35S C 0.6738(10) 0.0660(4) 0.3711(4) 0.0767(10) Uiso 0.33333 1 d PG A -1
H35S H 0.6632 0.0596 0.3197 0.092 Uiso 0.33333 1 calc PR A -1
C36S C 0.6140(10) 0.1081(4) 0.3990(5) 0.0767(10) Uiso 0.33333 1 d PG A -1
H36S H 0.5626 0.1303 0.3666 0.092 Uiso 0.33333 1 calc PR A -1
C41S C 0.6708(11) 0.1079(3) 0.5097(6) 0.0767(10) Uiso 0.33333 1 d PG B -2
H41S H 0.6962 0.1415 0.5262 0.092 Uiso 0.33333 1 calc PR B -2
C42S C 0.5742(11) 0.0826(4) 0.5401(6) 0.0767(10) Uiso 0.33333 1 d PG B -2
H42S H 0.5337 0.0989 0.5774 0.092 Uiso 0.33333 1 calc PR B -2
C43S C 0.5370(10) 0.0335(4) 0.5161(7) 0.0767(10) Uiso 0.33333 1 d PG B -2
H43S H 0.4710 0.0163 0.5369 0.092 Uiso 0.33333 1 calc PR B -2
C44S C 0.5964(11) 0.0097(3) 0.4616(7) 0.0767(10) Uiso 0.33333 1 d PG B -2
H44S H 0.5710 -0.0239 0.4451 0.092 Uiso 0.33333 1 calc PR B -2
C45S C 0.6930(10) 0.0350(4) 0.4312(6) 0.0767(10) Uiso 0.33333 1 d PG B -2
H45S H 0.7335 0.0187 0.3939 0.092 Uiso 0.33333 1 calc PR B -2
C46S C 0.7302(9) 0.0841(4) 0.4552(6) 0.0767(10) Uiso 0.33333 1 d PG B -2
H46S H 0.7962 0.1013 0.4344 0.092 Uiso 0.33333 1 calc PR B -2
C51S C 0.6275(11) 0.1109(3) 0.5011(6) 0.0767(10) Uiso 0.33333 1 d PG C -3
H51S H 0.6225 0.1430 0.5255 0.092 Uiso 0.33333 1 calc PR C -3
C52S C 0.5768(11) 0.0668(4) 0.5293(5) 0.0767(10) Uiso 0.33333 1 d PG C -3
H52S H 0.5372 0.0688 0.5730 0.092 Uiso 0.33333 1 calc PR C -3
C53S C 0.5841(11) 0.0199(3) 0.4936(6) 0.0767(10) Uiso 0.33333 1 d PG C -3
H53S H 0.5495 -0.0103 0.5129 0.092 Uiso 0.33333 1 calc PR C -3
C54S C 0.6421(12) 0.0170(3) 0.4298(6) 0.0767(10) Uiso 0.33333 1 d PG C -3
H54S H 0.6472 -0.0151 0.4054 0.092 Uiso 0.33333 1 calc PR C -3
C55S C 0.6928(10) 0.0610(4) 0.4016(5) 0.0767(10) Uiso 0.33333 1 d PG C -3
H55S H 0.7325 0.0590 0.3579 0.092 Uiso 0.33333 1 calc PR C -3
C56S C 0.6855(10) 0.1080(3) 0.4373(6) 0.0767(10) Uiso 0.33333 1 d PG C -3
H56S H 0.7201 0.1381 0.4180 0.092 Uiso 0.33333 1 calc PR C -3

loop_
_atom_site_aniso_label
_atom_site_aniso_U_11
_atom_site_aniso_U_22
_atom_site_aniso_U_33
_atom_site_aniso_U_23
_atom_site_aniso_U_13
_atom_site_aniso_U_12
Rh 0.01409(10) 0.03647(13) 0.01978(11) -0.00484(8) 0.00263(7) 0.00131(8)
P1 0.0169(3) 0.0354(4) 0.0207(3) -0.0004(3) 0.0017(2) -0.0024(3)
P2 0.0198(3) 0.0336(4) 0.0249(3) -0.0009(3) 0.0044(3) 0.0035(3)
P3 0.0194(3) 0.0351(4) 0.0193(3) -0.0028(3) 0.0022(2) 0.0020(3)
O1 0.0176(9) 0.0525(14) 0.0418(12) -0.0121(11) -0.0006(8) 0.0073(9)
O2 0.0183(9) 0.0614(15) 0.0339(11) -0.0098(10) 0.0080(8) -0.0047(9)
N 0.0216(11) 0.0429(15) 0.0270(12) -0.0105(10) 0.0032(9) -0.0004(10)
C1 0.0270(14) 0.0409(16) 0.0234(13) -0.0006(12) 0.0055(11) 0.0028(12)
C2 0.0215(12) 0.0406(16) 0.0222(13) -0.0026(11) 0.0054(10) 0.0042(11)
C10 0.0340(16) 0.049(2) 0.0410(18) -0.0158(15) 0.0018(14) 0.0063(14)
C11 0.0207(12) 0.0413(16) 0.0196(12) -0.0021(11) 0.0038(10) -0.0083(11)
C12 0.0204(12) 0.0409(16) 0.0228(13) -0.0038(11) 0.0064(10) -0.0065(11)
C13 0.0334(15) 0.0439(18) 0.0289(15) -0.0064(13) 0.0085(12) -0.0103(13)
C14 0.0368(16) 0.053(2) 0.0268(15) -0.0082(14) 0.0059(12) -0.0217(15)
C15 0.0292(15) 0.060(2) 0.0273(15) -0.0002(14) -0.0019(12) -0.0143(15)
C16 0.0217(13) 0.0506(19) 0.0270(14) 0.0027(13) 0.0008(11) -0.0080(12)
C21 0.0216(13) 0.0361(16) 0.0252(13) 0.0034(11) 0.0009(10) 0.0040(11)
C22 0.0209(13) 0.0411(17) 0.0282(14) 0.0022(12) 0.0016(11) 0.0028(12)
C23 0.0232(14) 0.055(2) 0.0392(17) 0.0052(15) 0.0054(12) 0.0053(13)
C24 0.0321(16) 0.057(2) 0.047(2) 0.0020(17) 0.0128(14) 0.0145(15)
C25 0.0444(19) 0.044(2) 0.0454(19) -0.0055(15) 0.0053(15) 0.0123(15)
C26 0.0301(15) 0.0390(17) 0.0361(16) -0.0011(13) 0.0008(12) 0.0024(13)
C31 0.0295(14) 0.0429(17) 0.0225(13) 0.0003(12) 0.0000(11) -0.0108(13)
C32 0.0328(16) 0.062(2) 0.0300(16) 0.0011(15) 0.0054(13) -0.0134(15)
C33 0.049(2) 0.080(3) 0.0368(19) 0.0016(19) 0.0100(16) -0.032(2)
C34 0.079(3) 0.065(3) 0.040(2) 0.0048(19) 0.012(2) -0.035(2)
C35 0.080(3) 0.056(3) 0.055(2) 0.023(2) 0.007(2) -0.008(2)
C36 0.045(2) 0.057(2) 0.047(2) 0.0191(18) 0.0044(16) -0.0047(17)
C41 0.0211(13) 0.0350(15) 0.0332(15) 0.0032(12) 0.0049(11) 0.0005(11)
C42 0.0270(15) 0.0451(19) 0.0424(18) 0.0004(14) 0.0096(13) 0.0019(13)
C43 0.0234(15) 0.057(2) 0.063(2) 0.0029(18) 0.0124(15) 0.0010(14)
C44 0.0241(15) 0.054(2) 0.069(3) 0.0007(19) -0.0011(16) -0.0065(15)
C45 0.0356(17) 0.0443(19) 0.051(2) -0.0037(16) -0.0009(15) -0.0089(15)
C46 0.0265(14) 0.0393(17) 0.0390(17) -0.0006(13) 0.0054(12) -0.0036(12)
C51 0.0437(18) 0.0392(17) 0.0281(15) -0.0021(13) 0.0031(13) 0.0134(14)
C52 0.050(2) 0.067(3) 0.047(2) 0.0094(19) 0.0119(17) 0.032(2)
C53 0.080(3) 0.088(4) 0.053(3) 0.001(2) 0.007(2) 0.059(3)
C54 0.138(5) 0.051(3) 0.051(3) -0.006(2) -0.010(3) 0.051(3)
C55 0.134(5) 0.041(2) 0.060(3) 0.003(2) -0.026(3) 0.007(3)
C56 0.073(3) 0.038(2) 0.053(2) 0.0050(17) -0.010(2) 0.0017(19)
C61 0.0234(13) 0.0331(15) 0.0232(13) 0.0007(11) -0.0003(10) -0.0030(11)
C62 0.0246(15) 0.074(3) 0.046(2) -0.0277(19) -0.0060(14) 0.0086(16)
C63 0.0313(18) 0.099(4) 0.066(3) -0.040(3) -0.0149(18) 0.019(2)
C64 0.0367(18) 0.065(2) 0.046(2) -0.0036(18) -0.0179(16) -0.0024(17)
C65 0.0399(18) 0.073(3) 0.0224(15) 0.0052(15) -0.0016(13) -0.0167(17)
C66 0.0274(15) 0.084(3) 0.0254(15) -0.0049(16) 0.0024(12) -0.0027(16)
C71 0.0369(16) 0.0374(16) 0.0216(13) -0.0026(12) -0.0010(11) 0.0017(13)
C72 0.052(2) 0.0427(19) 0.0348(17) -0.0010(14) 0.0114(15) -0.0037(16)
C73 0.099(4) 0.049(2) 0.048(2) 0.0061(19) 0.021(2) -0.013(2)
C74 0.144(5) 0.036(2) 0.052(3) 0.0034(19) 0.018(3) 0.000(3)
C75 0.124(5) 0.045(2) 0.051(2) -0.0045(19) 0.021(3) 0.024(3)
C76 0.067(2) 0.046(2) 0.0317(17) -0.0041(15) 0.0113(16) 0.0105(18)
C11S 0.060(3) 0.102(4) 0.062(3) -0.007(3) 0.011(2) 0.008(3)
C12S 0.119(5) 0.052(3) 0.080(4) 0.004(2) 0.029(3) -0.019(3)
C13S 0.174(8) 0.071(4) 0.160(7) 0.027(4) 0.095(6) 0.056(5)
C14S 0.130(6) 0.131(7) 0.179(8) 0.056(6) 0.107(6) 0.029(5)
C15S 0.092(4) 0.057(3) 0.105(5) 0.022(3) -0.008(4) -0.014(3)
C16S 0.085(4) 0.073(3) 0.084(4) -0.022(3) -0.020(3) 0.036(3)
C21S 0.055(2) 0.046(2) 0.077(3) 0.015(2) 0.008(2) -0.0034(18)
C22S 0.085(3) 0.044(2) 0.048(2) 0.0070(17) 0.005(2) -0.010(2)
C23S 0.082(3) 0.043(2) 0.061(3) 0.0086(19) 0.029(2) 0.002(2)

loop_
_atom_type_symbol
_atom_type_description
_atom_type_scat_dispersion_real
_atom_type_scat_dispersion_imag
_atom_type_scat_source
C C 0.0033 0.0016 'International Tables Vol C Tables 4.2.6.8 and 6.1.1.4'
H H 0.0000 0.0000 'International Tables Vol C Tables 4.2.6.8 and 6.1.1.4'
N N 0.0061 0.0033 'International Tables Vol C Tables 4.2.6.8 and 6.1.1.4'
O O 0.0106 0.0060 'International Tables Vol C Tables 4.2.6.8 and 6.1.1.4'
P P 0.1023 0.0942 'International Tables Vol C Tables 4.2.6.8 and 6.1.1.4'
Rh Rh -1.1178 0.9187 'International Tables Vol C Tables 4.2.6.8 and 6.1.1.4'

loop_
_geom_angle_atom_site_label_1
_geom_angle_atom_site_label_2
_geom_angle_atom_site_label_3
_geom_angle
_geom_angle_site_symmetry_1
O1 Rh O2 41.35(10) .
O1 Rh n 88.13(9) .
O2 Rh n 89.49(9) .
O1 Rh P3 94.50(7) .
O2 Rh P3 93.45(7) .
N Rh P3 176.99(7) .
O1 Rh P2 107.68(8) .
O2 Rh P2 148.88(7) .
N Rh P2 92.87(7) .
P3 Rh P2 84.96(3) .
O1 Rh P1 150.85(7) .
O2 Rh P1 111.03(7) .
N Rh P1 81.44(7) .
P3 Rh P1 96.88(3) .
P2 Rh P1 100.00(3) .
C11 P1 C21 107.99(13) .
C11 P1 C31 103.59(13) .
C21 P1 C31 103.28(14) .
C11 P1 Rh 101.50(10) .
C21 P1 Rh 124.13(9) .
C31 P1 Rh 114.51(10) .
C41 P2 C51 103.00(15) .
C41 P2 C1 106.55(14) .
C51 P2 C1 103.03(14) .
C41 P2 Rh 121.99(10) .
C51 P2 Rh 113.73(11) .
C1 P2 Rh 106.84(10) .
C71 P3 C61 100.64(13) .
C71 P3 C2 108.40(14) .
C61 P3 C2 103.28(13) .
C71 P3 Rh 117.38(10) .
C61 P3 Rh 120.32(10) .
C2 P3 Rh 105.66(10) .
O2 O1 Rh 70.43(12) .
O1 O2 Rh 68.22(11) .
C12 n C10 118.1(3) .
C12 n Rh 120.7(2) .
C10 n Rh 120.7(2) .
C2 C1 P2 109.63(19) .
C1 C2 P3 105.88(19) .
C16 C11 C12 121.1(3) .
C16 C11 P1 124.4(2) .
C12 C11 P1 114.4(2) .
N C12 C11 119.9(3) .
N C12 C13 123.9(3) .
C11 C12 C13 116.2(3) .
C14 C13 C12 120.7(3) .
C13 C14 C15 122.4(3) .
C14 C15 C16 118.5(3) .
C15 C16 C11 121.0(3) .
C26 C21 C22 118.5(3) .
C26 C21 P1 119.8(2) .
C22 C21 P1 121.6(2) .
C23 C22 C21 120.7(3) .
C24 C23 C22 120.1(3) .
C23 C24 C25 119.6(3) .
C26 C25 C24 120.1(3) .
C25 C26 C21 120.9(3) .
C36 C31 C32 119.0(3) .
C36 C31 P1 123.0(3) .
C32 C31 P1 117.7(3) .
C31 C32 C33 120.5(4) .
C34 C33 C32 119.8(4) .
C35 C34 C33 120.3(4) .
C34 C35 C36 120.3(4) .
C31 C36 C35 120.0(4) .
C42 C41 C46 119.1(3) .
C42 C41 P2 123.1(2) .
C46 C41 P2 117.8(2) .
C41 C42 C43 119.8(3) .
C44 C43 C42 120.6(3) .
C43 C44 C45 120.0(3) .
C46 C45 C44 119.8(3) .
C45 C46 C41 120.7(3) .
C56 C51 C52 118.9(4) .
C56 C51 P2 122.2(3) .
C52 C51 P2 118.7(3) .
C51 C52 C53 119.8(5) .
C54 C53 C52 120.5(5) .
C55 C54 C53 120.2(4) .
C54 C55 C56 120.6(5) .
C51 C56 C55 120.0(5) .
C62 C61 C66 118.6(3) .
C62 C61 P3 120.2(2) .
C66 C61 P3 121.1(2) .
C61 C62 C63 120.1(3) .
C64 C63 C62 120.7(4) .
C65 C64 C63 119.8(3) .
C64 C65 C66 119.8(3) .
C61 C66 C65 121.0(3) .
C72 C71 C76 119.2(3) .
C72 C71 P3 117.9(3) .
C76 C71 P3 122.8(3) .
C71 C72 C73 120.0(4) .
C74 C73 C72 120.0(4) .
C73 C74 C75 120.1(4) .
C76 C75 C74 120.3(4) .
C75 C76 C71 120.4(4) .
C12S C11S C16S 120.1(5) .
C11S C12S C13S 119.8(5) .
C12S C13S C14S 120.0(6) .
C15S C14S C13S 120.3(6) .
C14S C15S C16S 119.1(5) .
C15S C16S C11S 120.6(5) .
C23S C21S C22S 119.0(4) 3
C23S C22S C21S 120.3(4) .
C21S C23S C22S 120.7(4) 3
C32S C31S C36S 120.0 .
C31S C32S C33S 120.0 .
C32S C33S C34S 120.0 .
C35S C34S C33S 120.0 .
C34S C35S C36S 120.0 .
C35S C36S C31S 120.0 .
C42S C41S C46S 120.0 .
C43S C42S C41S 120.0 .
C42S C43S C44S 120.0 .
C45S C44S C43S 120.0 .
C46S C45S C44S 120.0 .
C45S C46S C41S 120.0 .
C52S C51S C56S 120.0 .
C51S C52S C53S 120.0 .
C52S C53S C54S 120.0 .
C55S C54S C53S 120.0 .
C54S C55S C56S 120.0 .
C55S C56S C51S 120.0 .

loop_
_geom_bond_atom_site_label_1
_geom_bond_atom_site_label_2
_geom_bond_distance
_geom_bond_site_symmetry_2
Rh O1 2.024(2) .
Rh O2 2.054(2) .
Rh n 2.098(2) .
Rh P3 2.2914(7) .
Rh P2 2.3009(8) .
Rh P1 2.3096(7) .
P1 C11 1.796(3) .
P1 C21 1.828(3) .
P1 C31 1.834(3) .
P2 C41 1.825(3) .
P2 C51 1.830(3) .
P2 C1 1.841(3) .
P3 C71 1.811(3) .
P3 C61 1.827(3) .
P3 C2 1.829(3) .
O1 O2 1.440(3) .
N C12 1.350(4) .
N C10 1.452(4) .
C1 C2 1.528(4) .
C11 C16 1.396(4) .
C11 C12 1.427(4) .
C12 C13 1.431(4) .
C13 C14 1.377(5) .
C14 C15 1.381(5) .
C15 C16 1.387(5) .
C21 C26 1.390(4) .
C21 C22 1.393(4) .
C22 C23 1.393(4) .
C23 C24 1.381(5) .
C24 C25 1.391(5) .
C25 C26 1.385(5) .
C31 C36 1.387(5) .
C31 C32 1.390(4) .
C32 C33 1.393(5) .
C33 C34 1.377(7) .
C34 C35 1.373(7) .
C35 C36 1.396(5) .
C41 C42 1.394(4) .
C41 C46 1.396(4) .
C42 C43 1.396(5) .
C43 C44 1.376(6) .
C44 C45 1.390(5) .
C45 C46 1.384(4) .
C51 C56 1.388(5) .
C51 C52 1.389(5) .
C52 C53 1.393(6) .
C53 C54 1.367(8) .
C54 C55 1.357(8) .
C55 C56 1.392(6) .
C61 C62 1.380(4) .
C61 C66 1.389(4) .
C62 C63 1.384(5) .
C63 C64 1.381(6) .
C64 C65 1.360(6) .
C65 C66 1.390(5) .
C71 C72 1.388(5) .
C71 C76 1.388(5) .
C72 C73 1.395(5) .
C73 C74 1.373(7) .
C74 C75 1.381(7) .
C75 C76 1.377(6) .
C11S C12S 1.336(8) .
C11S C16S 1.357(8) .
C12S C13S 1.341(8) .
C13S C14S 1.370(9) .
C14S C15S 1.334(9) .
C15S C16S 1.353(8) .
C21S C23S 1.370(7) 3
C21S C22S 1.381(6) .
C22S C23S 1.379(7) .
C23S C21S 1.370(7) 3
C31S C32S 1.3900 .
C31S C36S 1.3900 .
C32S C33S 1.3900 .
C33S C34S 1.3900 .
C34S C35S 1.3900 .
C35S C36S 1.3900 .
C41S C42S 1.3900 .
C41S C46S 1.3900 .
C42S C43S 1.3900 .
C43S C44S 1.3900 .
C44S C45S 1.3900 .
C45S C46S 1.3900 .
C51S C52S 1.3900 .
C51S C56S 1.3900 .
C52S C53S 1.3900 .
C53S C54S 1.3900 .
C54S C55S 1.3900 .
C55S C56S 1.3900 .

loop_
_geom_torsion_atom_site_label_1
_geom_torsion_atom_site_label_2
_geom_torsion_atom_site_label_3
_geom_torsion_atom_site_label_4
_geom_torsion
_geom_torsion_site_symmetry_1
_geom_torsion_site_symmetry_4
O1 Rh P1 C11 81.13(17) . .
O2 Rh P1 C11 97.00(11) . .
N Rh P1 C11 10.87(11) . .
P3 Rh P1 C11 -166.61(9) . .
P2 Rh P1 C11 -80.55(9) . .
O1 Rh P1 C21 -157.63(18) . .
O2 Rh P1 C21 -141.76(14) . .
N Rh P1 C21 132.11(14) . .
P3 Rh P1 C21 -45.38(12) . .
P2 Rh P1 C21 40.69(12) . .
O1 Rh P1 C31 -29.74(18) . .
O2 Rh P1 C31 -13.88(13) . .
N Rh P1 C31 -100.00(13) . .
P3 Rh P1 C31 82.51(11) . .
P2 Rh P1 C31 168.58(11) . .
O1 Rh P2 C41 -146.96(14) . .
O2 Rh P2 C41 -151.77(17) . .
N Rh P2 C41 -58.00(14) . .
P3 Rh P2 C41 119.92(12) . .
P1 Rh P2 C41 23.80(12) . .
O1 Rh P2 C51 -22.61(13) . .
O2 Rh P2 C51 -27.43(18) . .
N Rh P2 C51 66.34(13) . .
P3 Rh P2 C51 -115.74(12) . .
P1 Rh P2 C51 148.14(12) . .
O1 Rh P2 C1 90.36(12) . .
O2 Rh P2 C1 85.55(16) . .
N Rh P2 C1 179.32(12) . .
P3 Rh P2 C1 -2.76(10) . .
P1 Rh P2 C1 -98.88(10) . .
O1 Rh P3 C71 108.23(14) . .
O2 Rh P3 C71 66.79(14) . .
N Rh P3 C71 -100.7(15) . .
P2 Rh P3 C71 -144.38(12) . .
P1 Rh P3 C71 -44.89(12) . .
O1 Rh P3 C61 -14.70(13) . .
O2 Rh P3 C61 -56.14(13) . .
N Rh P3 C61 136.3(15) . .
P2 Rh P3 C61 92.69(11) . .
P1 Rh P3 C61 -167.82(11) . .
O1 Rh P3 C2 -130.82(12) . .
O2 Rh P3 C2 -172.26(12) . .
N Rh P3 C2 20.2(15) . .
P2 Rh P3 C2 -23.43(10) . .
P1 Rh P3 C2 76.07(10) . .
N Rh O1 O2 91.35(14) . .
P3 Rh O1 O2 -90.10(12) . .
P2 Rh O1 O2 -176.24(11) . .
P1 Rh O1 O2 22.7(2) . .
N Rh O2 O1 -87.75(14) . .
P3 Rh O2 O1 92.90(12) . .
P2 Rh O2 O1 7.0(2) . .
P1 Rh O2 O1 -168.37(11) . .
O1 Rh n C12 -166.4(2) . .
O2 Rh n C12 -125.1(2) . .
P3 Rh n C12 42.5(16) . .
P2 Rh n C12 86.0(2) . .
P1 Rh n C12 -13.7(2) . .
O1 Rh n C10 21.6(2) . .
O2 Rh n C10 63.0(2) . .
P3 Rh n C10 -129.5(14) . .
P2 Rh n C10 -86.0(2) . .
P1 Rh n C10 174.3(2) . .
C41 P2 C1 C2 -96.8(2) . .
C51 P2 C1 C2 155.1(2) . .
Rh P2 C1 C2 35.0(2) . .
P2 C1 C2 P3 -55.1(2) . .
C71 P3 C2 C1 177.40(18) . .
C61 P3 C2 C1 -76.4(2) . .
Rh P3 C2 C1 50.78(19) . .
C21 P1 C11 C16 39.8(3) . .
C31 P1 C11 C16 -69.3(3) . .
Rh P1 C11 C16 171.7(2) . .
C21 P1 C11 C12 -141.6(2) . .
C31 P1 C11 C12 109.4(2) . .
Rh P1 C11 C12 -9.6(2) . .
C10 n C12 C11 -176.6(3) . .
Rh n C12 C11 11.3(4) . .
C10 n C12 C13 4.3(4) . .
Rh n C12 C13 -167.9(2) . .
C16 C11 C12 n 179.2(3) . .
P1 C11 C12 n 0.5(3) . .
C16 C11 C12 C13 -1.6(4) . .
P1 C11 C12 C13 179.7(2) . .
N C12 C13 C14 177.7(3) . .
C11 C12 C13 C14 -1.5(4) . .
C12 C13 C14 C15 3.4(5) . .
C13 C14 C15 C16 -2.0(5) . .
C14 C15 C16 C11 -1.2(5) . .
C12 C11 C16 C15 3.0(4) . .
P1 C11 C16 C15 -178.5(2) . .
C11 P1 C21 C26 -158.4(2) . .
C31 P1 C21 C26 -49.1(3) . .
Rh P1 C21 C26 83.4(3) . .
C11 P1 C21 C22 25.3(3) . .
C31 P1 C21 C22 134.6(2) . .
Rh P1 C21 C22 -92.9(2) . .
C26 C21 C22 C23 0.8(4) . .
P1 C21 C22 C23 177.1(2) . .
C21 C22 C23 C24 -1.5(5) . .
C22 C23 C24 C25 0.9(5) . .
C23 C24 C25 C26 0.4(6) . .
C24 C25 C26 C21 -1.1(5) . .
C22 C21 C26 C25 0.5(5) . .
P1 C21 C26 C25 -175.9(3) . .
C11 P1 C31 C36 90.1(3) . .
C21 P1 C31 C36 -22.5(3) . .
Rh P1 C31 C36 -160.3(3) . .
C11 P1 C31 C32 -84.4(3) . .
C21 P1 C31 C32 163.1(2) . .
Rh P1 C31 C32 25.2(3) . .
C36 C31 C32 C33 0.9(5) . .
P1 C31 C32 C33 175.6(3) . .
C31 C32 C33 C34 1.3(6) . .
C32 C33 C34 C35 -2.3(6) . .
C33 C34 C35 C36 1.1(7) . .
C32 C31 C36 C35 -2.1(6) . .
P1 C31 C36 C35 -176.5(3) . .
C34 C35 C36 C31 1.1(7) . .
C51 P2 C41 C42 111.7(3) . .
C1 P2 C41 C42 3.6(3) . .
Rh P2 C41 C42 -119.2(3) . .
C51 P2 C41 C46 -69.9(3) . .
C1 P2 C41 C46 -177.9(2) . .
Rh P2 C41 C46 59.3(3) . .
C46 C41 C42 C43 -1.1(5) . .
P2 C41 C42 C43 177.3(3) . .
C41 C42 C43 C44 -0.7(6) . .
C42 C43 C44 C45 1.2(6) . .
C43 C44 C45 C46 0.1(6) . .
C44 C45 C46 C41 -1.9(5) . .
C42 C41 C46 C45 2.4(5) . .
P2 C41 C46 C45 -176.1(3) . .
C41 P2 C51 C56 -18.8(3) . .
C1 P2 C51 C56 91.9(3) . .
Rh P2 C51 C56 -152.8(3) . .
C41 P2 C51 C52 165.1(3) . .
C1 P2 C51 C52 -84.1(3) . .
Rh P2 C51 C52 31.1(3) . .
C56 C51 C52 C53 -0.5(6) . .
P2 C51 C52 C53 175.7(3) . .
C51 C52 C53 C54 0.9(7) . .
C52 C53 C54 C55 -0.9(7) . .
C53 C54 C55 C56 0.5(8) . .
C52 C51 C56 C55 0.1(6) . .
P2 C51 C56 C55 -176.0(3) . .
C54 C55 C56 C51 -0.1(7) . .
C71 P3 C61 C62 -97.7(3) . .
C2 P3 C61 C62 150.3(3) . .
Rh P3 C61 C62 33.0(3) . .
C71 P3 C61 C66 78.1(3) . .
C2 P3 C61 C66 -33.9(3) . .
Rh P3 C61 C66 -151.2(3) . .
C66 C61 C62 C63 0.7(6) . .
P3 C61 C62 C63 176.7(4) . .
C61 C62 C63 C64 0.7(8) . .
C62 C63 C64 C65 -2.3(8) . .
C63 C64 C65 C66 2.2(7) . .
C62 C61 C66 C65 -0.7(6) . .
P3 C61 C66 C65 -176.6(3) . .
C64 C65 C66 C61 -0.8(6) . .
C61 P3 C71 C72 86.3(3) . .
C2 P3 C71 C72 -165.7(2) . .
Rh P3 C71 C72 -46.2(3) . .
C61 P3 C71 C76 -91.1(3) . .
C2 P3 C71 C76 16.9(3) . .
Rh P3 C71 C76 136.4(3) . .
C76 C71 C72 C73 -1.0(5) . .
P3 C71 C72 C73 -178.5(3) . .
C71 C72 C73 C74 -0.1(7) . .
C72 C73 C74 C75 0.8(8) . .
C73 C74 C75 C76 -0.4(9) . .
C74 C75 C76 C71 -0.8(7) . .
C72 C71 C76 C75 1.5(6) . .
P3 C71 C76 C75 178.8(3) . .
C16S C11S C12S C13S -0.9(10) . .
C11S C12S C13S C14S -0.3(14) . .
C12S C13S C14S C15S 0.8(16) . .
C13S C14S C15S C16S -0.1(14) . .
C14S C15S C16S C11S -1.0(10) . .
C12S C11S C16S C15S 1.5(9) . .
C23S C21S C22S C23S -0.3(7) 3 .
C21S C22S C23S C21S 0.3(7) . 3
C36S C31S C32S C33S 0.0 . .
C31S C32S C33S C34S 0.0 . .
C32S C33S C34S C35S 0.0 . .
C33S C34S C35S C36S 0.0 . .
C34S C35S C36S C31S 0.0 . .
C32S C31S C36S C35S 0.0 . .
C46S C41S C42S C43S 0.0 . .
C41S C42S C43S C44S 0.0 . .
C42S C43S C44S C45S 0.0 . .
C43S C44S C45S C46S 0.0 . .
C44S C45S C46S C41S 0.0 . .
C42S C41S C46S C45S 0.0 . .
C56S C51S C52S C53S 0.0 . .
C51S C52S C53S C54S 0.0 . .
C52S C53S C54S C55S 0.0 . .
C53S C54S C55S C56S 0.0 . .
C54S C55S C56S C51S 0.0 . .
C52S C51S C56S C55S 0.0 . .
